data_1527247
loop_
_publ_author_name
'Clayton, W.'
'Meyers, E.'

_publ_section_title
;
 Diammonium diamminecopper(II) chloride, Cl4 Cu H14 N4
;
_journal_name_full 'Crystal Structure Communications'
_journal_page_first 61
_journal_page_last 62
_journal_volume 5
_journal_year 1976
_chemical_formula_sum 'Cl Cu0.25 H3.5 N'
_chemical_name_systematic '((N H4)2 (Cu (N H3)2) Cl4)0.25'
_space_group_IT_number 200
_symmetry_space_group_name_Hall '-P 2 2 3'
_symmetry_space_group_name_H-M 'P m -3'
_cell_angle_alpha 90
_cell_angle_beta 90
_cell_angle_gamma 90
_cell_formula_units_Z 1
_cell_length_a 3.91
_cell_length_b 3.91
_cell_length_c 3.91
_cell_volume 59.776
_citation_journal_id_ASTM CSCMCS
_cod_data_source_file Clayton_CSCMCS_1976_650.cif
_cod_data_source_block H3.5Cl1Cu0.25N1
_cod_original_cell_volume 59.77647
_cod_original_formula_sum 'H3.5 Cl1 Cu0.25 N1'
_cod_database_code 1527247

loop_
_symmetry_equiv_pos_as_xyz
x,y,z
-x,-y,z
x,-y,-z
-x,y,-z
z,x,y
-z,-x,y
z,-x,-y
-z,x,-y
y,z,x
y,-z,-x
-y,z,-x
-y,-z,x
-x,-y,-z
x,y,-z
-x,y,z
x,-y,z
-z,-x,-y
z,x,-y
-z,x,y
z,-x,y
-y,-z,-x
-y,z,x
y,-z,x
y,z,-x

loop_
_atom_site_label
_atom_site_type_symbol
_atom_site_fract_x
_atom_site_fract_y
_atom_site_fract_z
_atom_site_occupancy
_atom_site_U_iso_or_equiv
H1 H+1 0.34 0.34 0.34 0.4375 0.0
Cu1 Cu+2 0 0.5 0.5 0.083 0.0
N1 N-3 0.5 0.5 0.5 1 0.0
Cl1 Cl-1 0 0 0 1 0.0
